data_1545828
loop_
_publ_author_name
'Mir, Niyaz A.'
'Dubey, Ritesh'
'Desiraju, Gautam R.'

_publ_section_title
;
 Four- and five-component molecular solids: crystal engineering strategies
 based on structural inequivalence
;
_journal_issue 2
_journal_name_full IUCrJ
_journal_page_first 96
_journal_page_last 101
_journal_paper_doi 10.1107/S2052252515023945
_journal_volume 3
_journal_year 2016
_chemical_formula_sum 'C31 H30 N2 O2'
_chemical_formula_weight 462.57
_chemical_name_systematic
;
 ?
;
_space_group_crystal_system monoclinic
_space_group_IT_number 14
_space_group_name_Hall '-P 2ybc'
_space_group_name_H-M_alt 'P 1 21/c 1'
_symmetry_space_group_name_Hall '-P 2ybc'
_symmetry_space_group_name_H-M 'P 1 21/c 1'
_atom_sites_solution_hydrogens geom
_cell_angle_alpha 90
_cell_angle_beta 91.065(3)
_cell_angle_gamma 90
_cell_formula_units_Z 4
_cell_length_a 8.0059(6)
_cell_length_b 24.903(2)
_cell_length_c 12.0892(9)
_cell_measurement_temperature 150(2)
_cell_volume 2409.8(3)
_computing_structure_refinement 'SHELXL-2013 (Sheldrick, 2013)'
_diffrn_ambient_temperature 150(2)
_diffrn_measured_fraction_theta_full 0.997
_diffrn_measured_fraction_theta_max 0.998
_diffrn_measurement_device_type 'Rigaku Mercury375R (2x2 bin mode)'
_diffrn_measurement_method 'profile data from \w-scans'
_diffrn_radiation_type MoK\a
_diffrn_radiation_wavelength 0.71073
_diffrn_reflns_av_R_equivalents 0.1027
_diffrn_reflns_av_unetI/netI 0.0572
_diffrn_reflns_Laue_measured_fraction_full 0.997
_diffrn_reflns_Laue_measured_fraction_max 0.998
_diffrn_reflns_limit_h_max 10
_diffrn_reflns_limit_h_min -10
_diffrn_reflns_limit_k_max 32
_diffrn_reflns_limit_k_min -32
_diffrn_reflns_limit_l_max 15
_diffrn_reflns_limit_l_min -15
_diffrn_reflns_number 24699
_diffrn_reflns_point_group_measured_fraction_full 0.997
_diffrn_reflns_point_group_measured_fraction_max 0.998
_diffrn_reflns_theta_full 25.242
_diffrn_reflns_theta_max 27.496
_diffrn_reflns_theta_min 1.635
_diffrn_source 'Sealed Tube'
_exptl_absorpt_coefficient_mu 0.080
_exptl_absorpt_correction_T_max 1.000
_exptl_absorpt_correction_T_min 0.815
_exptl_absorpt_correction_type multi-scan
_exptl_absorpt_process_details 'Jacobson, R. (1998) Private communication'
_exptl_crystal_colour Colorless
_exptl_crystal_density_diffrn 1.275
_exptl_crystal_description Block
_exptl_crystal_F_000 984
_exptl_crystal_size_max 0.510
_exptl_crystal_size_mid 0.300
_exptl_crystal_size_min 0.210
_refine_diff_density_max 0.560
_refine_diff_density_min -0.416
_refine_diff_density_rms 0.103
_refine_ls_extinction_method none
_refine_ls_goodness_of_fit_ref 1.096
_refine_ls_hydrogen_treatment constr
_refine_ls_matrix_type full
_refine_ls_number_parameters 323
_refine_ls_number_reflns 5522
_refine_ls_number_restraints 0
_refine_ls_restrained_S_all 1.096
_refine_ls_R_factor_all 0.0756
_refine_ls_R_factor_gt 0.0637
_refine_ls_shift/su_max 0.001
_refine_ls_shift/su_mean 0.000
_refine_ls_structure_factor_coef Fsqd
_refine_ls_weighting_details
;
 w=1/[\s^2^(Fo^2^)+(0.0909P)^2^+0.7193P]
 where P=(Fo^2^+2Fc^2^)/3
;
_refine_ls_weighting_scheme calc
_refine_ls_wR_factor_gt 0.1756
_refine_ls_wR_factor_ref 0.1893
_reflns_Friedel_coverage 0.000
_reflns_number_gt 4725
_reflns_number_total 5522
_reflns_threshold_expression 'I > 2\s(I)'
_cod_data_source_file hi5640.cif
_cod_data_source_block MRE_TMP_PYR
_cod_depositor_comments
;
The following automatic conversions were performed:

'_exptl_absorpt_correction_type' value 'Multi-scan' changed to
'multi-scan' according to
/home/data/users/saulius/crontab/automatic-downloads/rss-feeds/IUCr/lib/dictionaries/cif_core.dic
dictionary named 'cif_core.dic' version 2.4.2 from 2011-04-26.

Automatic conversion script
Id: cif_fix_values 4973 2017-02-22 13:04:09Z antanas 
;
_cod_database_code 1545828
_shelx_space_group_comment
;
The symmetry employed for this shelxl refinement is uniquely defined
by the following loop, which should always be used as a source of
symmetry information in preference to the above space-group names.
They are only intended as comments.
;
_shelx_estimated_absorpt_t_min 0.961
_shelx_estimated_absorpt_t_max 0.983
_shelxl_version_number 2013-2

loop_
_space_group_symop_operation_xyz
'x, y, z'
'-x, y+1/2, -z+1/2'
'-x, -y, -z'
'x, -y-1/2, z-1/2'

loop_
_atom_site_label
_atom_site_type_symbol
_atom_site_fract_x
_atom_site_fract_y
_atom_site_fract_z
_atom_site_U_iso_or_equiv
_atom_site_adp_type
_atom_site_occupancy
_atom_site_site_symmetry_order
_atom_site_calc_flag
_atom_site_refinement_flags_posn
_atom_site_refinement_flags_adp
O1 O 0.34984(16) 0.03262(5) 0.22959(13) 0.0418(3) Uani 1 1 d . .
H1 H 0.4149 0.0065 0.2397 0.063 Uiso 1 1 calc R U
N1 N 0.47068(18) 0.32166(5) 0.22536(12) 0.0276(3) Uani 1 1 d . .
O2 O 0.33567(16) 0.21946(5) 0.19309(12) 0.0373(3) Uani 1 1 d . .
H2 H 0.3940 0.2471 0.2034 0.056 Uiso 1 1 calc R U
N3 N 0.50755(17) 0.43177(5) 0.23728(11) 0.0268(3) Uani 1 1 d . .
C8 C 0.5373(2) 0.34890(6) 0.14126(13) 0.0260(3) Uani 1 1 d . .
C11 C 0.4232(2) 0.34868(6) 0.31565(13) 0.0263(3) Uani 1 1 d . .
C9 C 0.5562(2) 0.40471(6) 0.14752(13) 0.0266(3) Uani 1 1 d . .
C6 C 0.4304(2) 0.17498(6) 0.21339(13) 0.0276(3) Uani 1 1 d . .
C2 C 0.4388(2) 0.07922(6) 0.23217(13) 0.0286(4) Uani 1 1 d . .
C12 C 0.5896(2) 0.31753(7) 0.04171(15) 0.0373(4) Uani 1 1 d . .
H12A H 0.5644 0.2794 0.0528 0.056 Uiso 1 1 calc R U
H12B H 0.7099 0.3220 0.0312 0.056 Uiso 1 1 calc R U
H12C H 0.5286 0.3307 -0.0239 0.056 Uiso 1 1 calc R U
C10 C 0.44120(19) 0.40443(6) 0.32157(13) 0.0259(3) Uani 1 1 d . .
C30 C 0.02602(19) 0.36655(6) 0.17430(14) 0.0280(3) Uani 1 1 d . .
C29 C -0.0388(2) 0.27357(7) 0.22638(16) 0.0363(4) Uani 1 1 d . .
H29 H -0.0368 0.2362 0.2102 0.044 Uiso 1 1 calc R U
C5 C 0.6005(2) 0.17765(7) 0.23708(15) 0.0341(4) Uani 1 1 d . .
H5 H 0.6561 0.2113 0.2387 0.041 Uiso 1 1 calc R U
C31 C -0.04164(19) 0.38390(6) 0.27655(14) 0.0285(4) Uani 1 1 d . .
C3 C 0.6080(2) 0.08115(7) 0.25618(14) 0.0329(4) Uani 1 1 d . .
H3 H 0.6687 0.0491 0.2710 0.039 Uiso 1 1 calc R U
C7 C 0.1638(2) 0.12272(6) 0.18022(17) 0.0351(4) Uani 1 1 d . .
H7A H 0.1443 0.0935 0.1272 0.053 Uiso 1 1 calc R U
H7B H 0.1274 0.1568 0.1471 0.053 Uiso 1 1 calc R U
H7C H 0.1003 0.1159 0.2473 0.053 Uiso 1 1 calc R U
C19 C 0.1535(2) 0.38600(9) -0.00238(16) 0.0414(4) Uani 1 1 d . .
H19 H 0.1964 0.4110 -0.0540 0.050 Uiso 1 1 calc R U
C16 C 0.0280(2) 0.31077(7) 0.14742(15) 0.0315(4) Uani 1 1 d . .
C1 C 0.3461(2) 0.12573(6) 0.20924(13) 0.0258(3) Uani 1 1 d . .
C23 C -0.0437(2) 0.43965(7) 0.30300(15) 0.0328(4) Uani 1 1 d . .
C22 C 0.0238(2) 0.47678(7) 0.22505(17) 0.0391(4) Uani 1 1 d . .
H22 H 0.0231 0.5140 0.2419 0.047 Uiso 1 1 calc R U
C14 C 0.3880(2) 0.43610(7) 0.42038(15) 0.0365(4) Uani 1 1 d . .
H14A H 0.4189 0.4739 0.4107 0.055 Uiso 1 1 calc R U
H14B H 0.4437 0.4219 0.4870 0.055 Uiso 1 1 calc R U
H14C H 0.2667 0.4332 0.4280 0.055 Uiso 1 1 calc R U
C4 C 0.6884(2) 0.13074(7) 0.25835(16) 0.0373(4) Uani 1 1 d . .
H4 H 0.8048 0.1324 0.2746 0.045 Uiso 1 1 calc R U
C27 C -0.1077(2) 0.34591(7) 0.35191(14) 0.0321(4) Uani 1 1 d . .
C20 C 0.0917(2) 0.40455(7) 0.09840(15) 0.0333(4) Uani 1 1 d . .
C15 C 0.3518(3) 0.31677(7) 0.40901(16) 0.0396(4) Uani 1 1 d . .
H15A H 0.3490 0.2787 0.3889 0.059 Uiso 1 1 calc R U
H15B H 0.2381 0.3292 0.4234 0.059 Uiso 1 1 calc R U
H15C H 0.4217 0.3216 0.4757 0.059 Uiso 1 1 calc R U
C13 C 0.6300(3) 0.43648(7) 0.05471(16) 0.0386(4) Uani 1 1 d . .
H13A H 0.6418 0.4741 0.0772 0.058 Uiso 1 1 calc R U
H13B H 0.5563 0.4342 -0.0108 0.058 Uiso 1 1 calc R U
H13C H 0.7399 0.4218 0.0371 0.058 Uiso 1 1 calc R U
C17 C 0.0923(2) 0.29461(8) 0.04643(16) 0.0388(4) Uani 1 1 d . .
H17 H 0.0945 0.2575 0.0282 0.047 Uiso 1 1 calc R U
C28 C -0.1038(2) 0.29002(7) 0.32232(16) 0.0375(4) Uani 1 1 d . .
H28 H -0.1482 0.2642 0.3716 0.045 Uiso 1 1 calc R U
C25 C -0.1723(2) 0.41848(9) 0.47748(16) 0.0437(5) Uani 1 1 d . .
H25 H -0.2156 0.4302 0.5460 0.052 Uiso 1 1 calc R U
C26 C -0.1721(2) 0.36431(9) 0.45213(16) 0.0408(4) Uani 1 1 d . .
H26 H -0.2161 0.3393 0.5032 0.049 Uiso 1 1 calc R U
C24 C -0.1101(2) 0.45567(8) 0.40406(16) 0.0407(4) Uani 1 1 d . .
H24 H -0.1124 0.4927 0.4225 0.049 Uiso 1 1 calc R U
C18 C 0.1533(2) 0.33199(9) -0.02788(16) 0.0434(5) Uani 1 1 d . .
H18 H 0.1951 0.3203 -0.0968 0.052 Uiso 1 1 calc R U
C21 C 0.0882(2) 0.46045(7) 0.12854(17) 0.0399(4) Uani 1 1 d . .
H21 H 0.1323 0.4864 0.0793 0.048 Uiso 1 1 calc R U

loop_
_atom_site_aniso_label
_atom_site_aniso_U_11
_atom_site_aniso_U_22
_atom_site_aniso_U_33
_atom_site_aniso_U_23
_atom_site_aniso_U_13
_atom_site_aniso_U_12
O1 0.0420(7) 0.0186(6) 0.0646(9) 0.0041(6) -0.0046(6) 0.0012(5)
N1 0.0336(7) 0.0203(6) 0.0286(7) -0.0004(5) -0.0034(6) -0.0022(5)
O2 0.0414(7) 0.0184(5) 0.0520(8) -0.0003(5) -0.0050(6) -0.0009(5)
N3 0.0322(7) 0.0201(6) 0.0281(7) -0.0003(5) -0.0038(5) -0.0020(5)
C8 0.0283(7) 0.0235(8) 0.0260(8) -0.0010(6) -0.0036(6) -0.0001(6)
C11 0.0298(8) 0.0231(7) 0.0260(8) 0.0024(6) -0.0030(6) -0.0018(6)
C9 0.0302(7) 0.0241(8) 0.0253(8) 0.0009(6) -0.0035(6) -0.0022(6)
C6 0.0390(9) 0.0204(7) 0.0236(7) -0.0002(6) 0.0034(6) -0.0002(6)
C2 0.0402(9) 0.0212(7) 0.0247(8) 0.0004(6) 0.0041(6) 0.0019(6)
C12 0.0455(10) 0.0347(9) 0.0318(9) -0.0085(7) 0.0013(8) -0.0001(7)
C10 0.0293(7) 0.0230(7) 0.0253(7) -0.0020(6) -0.0039(6) -0.0003(6)
C30 0.0253(7) 0.0290(8) 0.0295(8) -0.0007(6) -0.0035(6) 0.0026(6)
C29 0.0346(9) 0.0260(8) 0.0480(11) 0.0006(7) -0.0064(8) 0.0007(7)
C5 0.0358(9) 0.0313(9) 0.0352(9) -0.0028(7) 0.0046(7) -0.0066(7)
C31 0.0249(7) 0.0295(8) 0.0309(8) -0.0019(6) -0.0051(6) 0.0027(6)
C3 0.0356(9) 0.0315(8) 0.0316(8) 0.0009(7) 0.0023(7) 0.0080(7)
C7 0.0347(9) 0.0236(8) 0.0468(10) 0.0001(7) -0.0048(8) -0.0010(6)
C19 0.0368(9) 0.0528(11) 0.0346(9) 0.0066(8) 0.0026(8) 0.0026(8)
C16 0.0277(8) 0.0294(8) 0.0372(9) -0.0039(7) -0.0058(7) 0.0043(6)
C1 0.0311(8) 0.0205(7) 0.0257(7) -0.0006(6) 0.0014(6) -0.0006(6)
C23 0.0299(8) 0.0311(8) 0.0371(9) -0.0064(7) -0.0080(7) 0.0044(6)
C22 0.0365(9) 0.0262(8) 0.0543(12) -0.0027(8) -0.0066(8) 0.0015(7)
C14 0.0450(10) 0.0320(9) 0.0325(9) -0.0079(7) 0.0027(8) 0.0007(7)
C4 0.0325(9) 0.0423(10) 0.0373(9) -0.0029(8) 0.0024(7) 0.0011(7)
C27 0.0270(8) 0.0383(9) 0.0307(8) 0.0020(7) -0.0047(6) 0.0022(7)
C20 0.0292(8) 0.0364(9) 0.0340(9) 0.0041(7) -0.0022(7) 0.0011(7)
C15 0.0521(11) 0.0327(9) 0.0342(9) 0.0054(7) 0.0042(8) -0.0085(8)
C13 0.0511(11) 0.0326(9) 0.0323(9) 0.0056(7) 0.0034(8) -0.0054(8)
C17 0.0368(9) 0.0383(10) 0.0411(10) -0.0100(8) -0.0051(8) 0.0091(7)
C28 0.0357(9) 0.0337(9) 0.0429(10) 0.0086(8) -0.0040(8) -0.0029(7)
C25 0.0390(10) 0.0618(13) 0.0301(9) -0.0112(9) -0.0042(8) 0.0119(9)
C26 0.0348(9) 0.0567(12) 0.0306(9) 0.0048(8) -0.0014(7) 0.0041(8)
C24 0.0399(9) 0.0420(10) 0.0398(10) -0.0124(8) -0.0095(8) 0.0090(8)
C18 0.0405(10) 0.0575(12) 0.0322(9) -0.0066(8) 0.0013(8) 0.0105(9)
C21 0.0371(9) 0.0324(9) 0.0499(11) 0.0072(8) -0.0038(8) -0.0034(7)

loop_
_atom_type_symbol
_atom_type_description
_atom_type_scat_dispersion_real
_atom_type_scat_dispersion_imag
_atom_type_scat_source
C C 0.0033 0.0016 'International Tables Vol C Tables 4.2.6.8 and 6.1.1.4'
H H 0.0000 0.0000 'International Tables Vol C Tables 4.2.6.8 and 6.1.1.4'
N N 0.0061 0.0033 'International Tables Vol C Tables 4.2.6.8 and 6.1.1.4'
O O 0.0106 0.0060 'International Tables Vol C Tables 4.2.6.8 and 6.1.1.4'

loop_
_geom_angle_atom_site_label_1
_geom_angle_atom_site_label_2
_geom_angle_atom_site_label_3
_geom_angle
C2 O1 H1 109.5
C8 N1 C11 119.02(13)
C6 O2 H2 109.5
C9 N3 C10 118.94(13)
N1 C8 C9 120.35(14)
N1 C8 C12 117.73(14)
C9 C8 C12 121.92(15)
N1 C11 C10 120.58(14)
N1 C11 C15 117.58(14)
C10 C11 C15 121.84(15)
N3 C9 C8 120.65(14)
N3 C9 C13 117.62(14)
C8 C9 C13 121.73(15)
O2 C6 C5 122.63(15)
O2 C6 C1 116.06(15)
C5 C6 C1 121.31(15)
O1 C2 C3 123.03(15)
O1 C2 C1 115.19(15)
C3 C2 C1 121.78(15)
C8 C12 H12A 109.5
C8 C12 H12B 109.5
H12A C12 H12B 109.5
C8 C12 H12C 109.5
H12A C12 H12C 109.5
H12B C12 H12C 109.5
N3 C10 C11 120.45(14)
N3 C10 C14 117.37(14)
C11 C10 C14 122.18(14)
C20 C30 C31 120.49(15)
C20 C30 C16 119.60(16)
C31 C30 C16 119.90(15)
C28 C29 C16 122.02(16)
C28 C29 H29 119.0
C16 C29 H29 119.0
C4 C5 C6 119.41(16)
C4 C5 H5 120.3
C6 C5 H5 120.3
C27 C31 C23 119.91(16)
C27 C31 C30 120.36(15)
C23 C31 C30 119.73(16)
C2 C3 C4 119.08(16)
C2 C3 H3 120.5
C4 C3 H3 120.5
C1 C7 H7A 109.5
C1 C7 H7B 109.5
H7A C7 H7B 109.5
C1 C7 H7C 109.5
H7A C7 H7C 109.5
H7B C7 H7C 109.5
C18 C19 C20 121.07(18)
C18 C19 H19 119.5
C20 C19 H19 119.5
C17 C16 C30 119.12(17)
C17 C16 C29 122.87(16)
C30 C16 C29 118.01(16)
C2 C1 C6 117.66(15)
C2 C1 C7 121.04(14)
C6 C1 C7 121.29(14)
C24 C23 C31 118.67(17)
C24 C23 C22 122.96(17)
C31 C23 C22 118.37(16)
C21 C22 C23 121.98(17)
C21 C22 H22 119.0
C23 C22 H22 119.0
C10 C14 H14A 109.5
C10 C14 H14B 109.5
H14A C14 H14B 109.5
C10 C14 H14C 109.5
H14A C14 H14C 109.5
H14B C14 H14C 109.5
C5 C4 C3 120.75(17)
C5 C4 H4 119.6
C3 C4 H4 119.6
C26 C27 C31 118.88(17)
C26 C27 C28 122.77(17)
C31 C27 C28 118.34(16)
C19 C20 C30 118.76(17)
C19 C20 C21 123.19(17)
C30 C20 C21 118.04(16)
C11 C15 H15A 109.5
C11 C15 H15B 109.5
H15A C15 H15B 109.5
C11 C15 H15C 109.5
H15A C15 H15C 109.5
H15B C15 H15C 109.5
C9 C13 H13A 109.5
C9 C13 H13B 109.5
H13A C13 H13B 109.5
C9 C13 H13C 109.5
H13A C13 H13C 109.5
H13B C13 H13C 109.5
C18 C17 C16 120.88(18)
C18 C17 H17 119.6
C16 C17 H17 119.6
C29 C28 C27 121.36(17)
C29 C28 H28 119.3
C27 C28 H28 119.3
C24 C25 C26 120.62(18)
C24 C25 H25 119.7
C26 C25 H25 119.7
C25 C26 C27 120.79(19)
C25 C26 H26 119.6
C27 C26 H26 119.6
C25 C24 C23 121.12(18)
C25 C24 H24 119.4
C23 C24 H24 119.4
C19 C18 C17 120.54(18)
C19 C18 H18 119.7
C17 C18 H18 119.7
C22 C21 C20 121.38(17)
C22 C21 H21 119.3
C20 C21 H21 119.3

loop_
_geom_bond_atom_site_label_1
_geom_bond_atom_site_label_2
_geom_bond_distance
O1 C2 1.362(2)
O1 H1 0.8400
N1 C8 1.341(2)
N1 C11 1.343(2)
O2 C6 1.3623(19)
O2 H2 0.8400
N3 C9 1.341(2)
N3 C10 1.343(2)
C8 C9 1.400(2)
C8 C12 1.501(2)
C11 C10 1.397(2)
C11 C15 1.502(2)
C9 C13 1.503(2)
C6 C5 1.387(2)
C6 C1 1.400(2)
C2 C3 1.381(2)
C2 C1 1.400(2)
C12 H12A 0.9800
C12 H12B 0.9800
C12 H12C 0.9800
C10 C14 1.500(2)
C30 C20 1.425(2)
C30 C31 1.426(2)
C30 C16 1.427(2)
C29 C28 1.344(3)
C29 C16 1.440(3)
C29 H29 0.9500
C5 C4 1.385(3)
C5 H5 0.9500
C31 C27 1.422(2)
C31 C23 1.425(2)
C3 C4 1.393(3)
C3 H3 0.9500
C7 C1 1.497(2)
C7 H7A 0.9800
C7 H7B 0.9800
C7 H7C 0.9800
C19 C18 1.380(3)
C19 C20 1.402(3)
C19 H19 0.9500
C16 C17 1.393(3)
C23 C24 1.400(3)
C23 C22 1.433(3)
C22 C21 1.347(3)
C22 H22 0.9500
C14 H14A 0.9800
C14 H14B 0.9800
C14 H14C 0.9800
C4 H4 0.9500
C27 C26 1.403(3)
C27 C28 1.437(3)
C20 C21 1.439(3)
C15 H15A 0.9800
C15 H15B 0.9800
C15 H15C 0.9800
C13 H13A 0.9800
C13 H13B 0.9800
C13 H13C 0.9800
C17 C18 1.389(3)
C17 H17 0.9500
C28 H28 0.9500
C25 C24 1.382(3)
C25 C26 1.383(3)
C25 H25 0.9500
C26 H26 0.9500
C24 H24 0.9500
C18 H18 0.9500
C21 H21 0.9500
